data_7051891
loop_
_publ_author_name
'Jin, Guoxia'
'Jones, Cameron'
'Junk, Peter C.'
'Stasch, Andreas'
'Woodul, William D.'

_publ_section_title
;
 Group 13 metal(i) and (ii) guanidinate complexes: effect of ligand
 backbone on metal oxidation state and coordination sphere
;
_journal_issue 5
_journal_name_full 'New Journal of Chemistry'
_journal_page_first 835
_journal_paper_doi 10.1039/b718799h
_journal_volume 32
_journal_year 2008
_chemical_formula_sum 'C64 H96 Cl2 In2 N6'
_chemical_formula_weight 1250.01
_chemical_name_systematic
;
?
;
_space_group_IT_number 14
_symmetry_cell_setting monoclinic
_symmetry_space_group_name_Hall '-P 2yn'
_symmetry_space_group_name_H-M 'P 1 21/n 1'
_atom_sites_solution_hydrogens geom
_atom_sites_solution_primary direct
_atom_sites_solution_secondary difmap
_audit_creation_method SHELXL-97
_cell_angle_alpha 90.00
_cell_angle_beta 103.02(3)
_cell_angle_gamma 90.00
_cell_formula_units_Z 2
_cell_length_a 11.518(2)
_cell_length_b 19.205(4)
_cell_length_c 14.668(3)
_cell_measurement_temperature 150(2)
_cell_volume 3161.2(11)
_computing_structure_refinement 'SHELXL-97 (Sheldrick, 1997)'
_computing_structure_solution 'SHELXS-97 (Sheldrick, 1990)'
_diffrn_ambient_temperature 150(2)
_diffrn_measured_fraction_theta_full 0.984
_diffrn_measured_fraction_theta_max 0.984
_diffrn_measurement_device_type 'Nonius Kappa CCD'
_diffrn_radiation_monochromator graphite
_diffrn_radiation_source 'fine-focus sealed tube'
_diffrn_radiation_type MoK\a
_diffrn_radiation_wavelength 0.71073
_diffrn_reflns_av_R_equivalents 0.0631
_diffrn_reflns_av_sigmaI/netI 0.0553
_diffrn_reflns_limit_h_max 14
_diffrn_reflns_limit_h_min -14
_diffrn_reflns_limit_k_max 24
_diffrn_reflns_limit_k_min -24
_diffrn_reflns_limit_l_max 18
_diffrn_reflns_limit_l_min -18
_diffrn_reflns_number 22412
_diffrn_reflns_theta_full 26.50
_diffrn_reflns_theta_max 26.50
_diffrn_reflns_theta_min 2.94
_exptl_absorpt_coefficient_mu 0.856
_exptl_absorpt_correction_T_max 0.958
_exptl_absorpt_correction_T_min 0.712
_exptl_absorpt_correction_type multi-scan
_exptl_absorpt_process_details 'Sortav (Blessing, 1995)'
_exptl_crystal_colour colourless
_exptl_crystal_density_diffrn 1.313
_exptl_crystal_density_method 'not measured'
_exptl_crystal_description block
_exptl_crystal_F_000 1308
_exptl_crystal_size_max 0.20
_exptl_crystal_size_mid 0.15
_exptl_crystal_size_min 0.10
_refine_diff_density_max 1.328
_refine_diff_density_min -0.693
_refine_diff_density_rms 0.094
_refine_ls_extinction_method none
_refine_ls_goodness_of_fit_ref 1.049
_refine_ls_hydrogen_treatment constr
_refine_ls_matrix_type full
_refine_ls_number_parameters 344
_refine_ls_number_reflns 6459
_refine_ls_number_restraints 1
_refine_ls_restrained_S_all 1.054
_refine_ls_R_factor_all 0.0711
_refine_ls_R_factor_gt 0.0455
_refine_ls_shift/su_max 0.001
_refine_ls_shift/su_mean 0.000
_refine_ls_structure_factor_coef Fsqd
_refine_ls_weighting_details 'calc w=1/[\s^2^(Fo^2^)+(0.0552P)^2^+3.3414P] where P=(Fo^2^+2Fc^2^)/3'
_refine_ls_weighting_scheme calc
_refine_ls_wR_factor_gt 0.1083
_refine_ls_wR_factor_ref 0.1193
_reflns_number_gt 4788
_reflns_number_total 6459
_reflns_threshold_expression >2sigma(I)
_cod_data_source_file b718799h.txt
_cod_data_source_block compound13
_cod_original_cell_volume 3161.0(11)
_cod_original_sg_symbol_H-M P2(1)/n
_cod_database_code 7051891

loop_
_symmetry_equiv_pos_as_xyz
'x, y, z'
'-x+1/2, y+1/2, -z+1/2'
'-x, -y, -z'
'x-1/2, -y-1/2, z-1/2'

loop_
_atom_site_label
_atom_site_type_symbol
_atom_site_fract_x
_atom_site_fract_y
_atom_site_fract_z
_atom_site_U_iso_or_equiv
_atom_site_adp_type
_atom_site_occupancy
_atom_site_symmetry_multiplicity
_atom_site_calc_flag
_atom_site_refinement_flags
_atom_site_disorder_assembly
_atom_site_disorder_group
In1 In 0.51462(2) 0.437997(14) 0.545120(18) 0.02629(11) Uani 1 1 d . . .
Cl1 Cl 0.44047(12) 0.33983(6) 0.45148(9) 0.0515(3) Uani 1 1 d . . .
N1 N 0.6687(3) 0.40273(17) 0.6479(2) 0.0282(7) Uani 1 1 d . . .
C1 C 0.6209(3) 0.41711(17) 0.7213(3) 0.0218(8) Uani 1 1 d . . .
N2 N 0.5062(3) 0.43601(16) 0.6916(2) 0.0256(7) Uani 1 1 d . . .
C2 C 0.7744(4) 0.3624(2) 0.8456(3) 0.0443(11) Uani 1 1 d . . .
H2 H 0.7742 0.3306 0.7916 0.053 Uiso 1 1 calc R . .
N3 N 0.6803(3) 0.41426(16) 0.8137(2) 0.0256(7) Uani 1 1 d . . .
C3 C 0.7431(5) 0.3174(3) 0.9245(3) 0.0548(13) Uani 1 1 d . . .
H3A H 0.6724 0.2882 0.8988 0.066 Uiso 1 1 calc R . .
H3B H 0.8105 0.2862 0.9515 0.066 Uiso 1 1 calc R . .
C4 C 0.7170(7) 0.3660(4) 1.0004(5) 0.099(2) Uani 1 1 d D . .
H4A H 0.7913 0.3907 1.0302 0.118 Uiso 1 1 calc R . .
H4B H 0.6928 0.3375 1.0492 0.118 Uiso 1 1 calc R . .
C5 C 0.6172(5) 0.4215(3) 0.9636(4) 0.0711(18) Uani 1 1 d D . .
H5A H 0.5395 0.3977 0.9425 0.085 Uiso 1 1 calc R . .
H5B H 0.6111 0.4538 1.0148 0.085 Uiso 1 1 calc R . .
C6 C 0.6467(4) 0.4627(2) 0.8816(3) 0.0406(11) Uani 1 1 d . . .
H6 H 0.5734 0.4883 0.8492 0.049 Uiso 1 1 calc R . .
C7 C 0.8992(4) 0.3900(4) 0.8772(5) 0.085(2) Uani 1 1 d . . .
H7A H 0.9214 0.4152 0.8256 0.127 Uiso 1 1 calc R . .
H7B H 0.9544 0.3511 0.8963 0.127 Uiso 1 1 calc R . .
H7C H 0.9033 0.4215 0.9303 0.127 Uiso 1 1 calc R . .
C8 C 0.7465(5) 0.5162(3) 0.9138(4) 0.0569(14) Uani 1 1 d . . .
H8A H 0.8193 0.4921 0.9460 0.085 Uiso 1 1 calc R . .
H8B H 0.7224 0.5495 0.9568 0.085 Uiso 1 1 calc R . .
H8C H 0.7616 0.5411 0.8593 0.085 Uiso 1 1 calc R . .
C9 C 0.7889(3) 0.3892(2) 0.6433(3) 0.0265(8) Uani 1 1 d . . .
C10 C 0.8200(4) 0.3196(2) 0.6272(3) 0.0314(9) Uani 1 1 d . . .
C11 C 0.9351(4) 0.3065(2) 0.6148(3) 0.0368(10) Uani 1 1 d . . .
H11 H 0.9580 0.2600 0.6057 0.044 Uiso 1 1 calc R . .
C12 C 1.0156(4) 0.3593(2) 0.6155(3) 0.0425(11) Uani 1 1 d . . .
H12 H 1.0931 0.3490 0.6068 0.051 Uiso 1 1 calc R . .
C13 C 0.9844(4) 0.4274(2) 0.6289(4) 0.0440(11) Uani 1 1 d . . .
H13 H 1.0405 0.4636 0.6285 0.053 Uiso 1 1 calc R . .
C14 C 0.8710(4) 0.4437(2) 0.6429(3) 0.0353(10) Uani 1 1 d . . .
C15 C 0.7328(4) 0.2604(2) 0.6222(3) 0.0442(11) Uani 1 1 d . . .
H15 H 0.6562 0.2796 0.6328 0.053 Uiso 1 1 calc R . .
C16 C 0.7073(5) 0.2243(3) 0.5280(4) 0.0585(14) Uani 1 1 d . . .
H16A H 0.6815 0.2587 0.4783 0.088 Uiso 1 1 calc R . .
H16B H 0.6442 0.1896 0.5256 0.088 Uiso 1 1 calc R . .
H16C H 0.7797 0.2011 0.5192 0.088 Uiso 1 1 calc R . .
C17 C 0.7784(6) 0.2047(3) 0.6976(4) 0.0695(17) Uani 1 1 d . . .
H17A H 0.7137 0.1722 0.7005 0.104 Uiso 1 1 calc R . .
H17B H 0.8057 0.2273 0.7585 0.104 Uiso 1 1 calc R . .
H17C H 0.8447 0.1791 0.6815 0.104 Uiso 1 1 calc R . .
C18 C 0.8406(4) 0.5201(2) 0.6545(4) 0.0448(12) Uani 1 1 d . . .
H18 H 0.7616 0.5223 0.6719 0.054 Uiso 1 1 calc R . .
C19 C 0.9315(5) 0.5561(3) 0.7300(5) 0.0673(17) Uani 1 1 d . . .
H19A H 0.9399 0.5307 0.7890 0.101 Uiso 1 1 calc R . .
H19B H 0.9052 0.6038 0.7379 0.101 Uiso 1 1 calc R . .
H19C H 1.0084 0.5573 0.7120 0.101 Uiso 1 1 calc R . .
C20 C 0.8311(5) 0.5595(3) 0.5630(5) 0.0648(16) Uani 1 1 d . . .
H20A H 0.8133 0.6086 0.5721 0.097 Uiso 1 1 calc R . .
H20B H 0.7672 0.5393 0.5147 0.097 Uiso 1 1 calc R . .
H20C H 0.9068 0.5560 0.5433 0.097 Uiso 1 1 calc R . .
C21 C 0.4129(3) 0.4348(2) 0.7424(3) 0.0255(8) Uani 1 1 d . . .
C22 C 0.3743(4) 0.3715(2) 0.7748(3) 0.0320(9) Uani 1 1 d . . .
C23 C 0.2793(4) 0.3735(2) 0.8188(3) 0.0390(10) Uani 1 1 d . . .
H23 H 0.2521 0.3313 0.8407 0.047 Uiso 1 1 calc R . .
C24 C 0.2241(4) 0.4348(2) 0.8313(3) 0.0418(11) Uani 1 1 d . . .
H24 H 0.1607 0.4350 0.8630 0.050 Uiso 1 1 calc R . .
C25 C 0.2604(4) 0.4963(2) 0.7979(3) 0.0366(10) Uani 1 1 d . . .
H25 H 0.2205 0.5385 0.8056 0.044 Uiso 1 1 calc R . .
C26 C 0.3551(3) 0.4973(2) 0.7527(3) 0.0305(9) Uani 1 1 d . . .
C27 C 0.4282(4) 0.3013(2) 0.7583(3) 0.0400(10) Uani 1 1 d . . .
H27 H 0.5118 0.3096 0.7523 0.048 Uiso 1 1 calc R . .
C28 C 0.4324(5) 0.2498(3) 0.8388(4) 0.0661(16) Uani 1 1 d . . .
H28A H 0.4675 0.2726 0.8984 0.099 Uiso 1 1 calc R . .
H28B H 0.4809 0.2094 0.8303 0.099 Uiso 1 1 calc R . .
H28C H 0.3513 0.2344 0.8390 0.099 Uiso 1 1 calc R . .
C29 C 0.3589(5) 0.2698(3) 0.6665(4) 0.0646(15) Uani 1 1 d . . .
H29A H 0.2774 0.2591 0.6717 0.097 Uiso 1 1 calc R . .
H29B H 0.3982 0.2269 0.6534 0.097 Uiso 1 1 calc R . .
H29C H 0.3565 0.3031 0.6155 0.097 Uiso 1 1 calc R . .
C30 C 0.3889(4) 0.5659(2) 0.7130(3) 0.0379(10) Uani 1 1 d . . .
H30 H 0.4646 0.5585 0.6918 0.046 Uiso 1 1 calc R . .
C31 C 0.4092(5) 0.6247(3) 0.7855(4) 0.0649(16) Uani 1 1 d . . .
H31A H 0.4342 0.6669 0.7575 0.097 Uiso 1 1 calc R . .
H31B H 0.4714 0.6109 0.8397 0.097 Uiso 1 1 calc R . .
H31C H 0.3350 0.6340 0.8054 0.097 Uiso 1 1 calc R . .
C32 C 0.2926(5) 0.5879(3) 0.6285(4) 0.0563(13) Uani 1 1 d . . .
H32A H 0.2806 0.5508 0.5814 0.085 Uiso 1 1 calc R . .
H32B H 0.3174 0.6306 0.6017 0.085 Uiso 1 1 calc R . .
H32C H 0.2179 0.5964 0.6481 0.085 Uiso 1 1 calc R . .

loop_
_atom_site_aniso_label
_atom_site_aniso_U_11
_atom_site_aniso_U_22
_atom_site_aniso_U_33
_atom_site_aniso_U_23
_atom_site_aniso_U_13
_atom_site_aniso_U_12
In1 0.02932(17) 0.02831(16) 0.02090(16) 0.00219(12) 0.00493(11) 0.00417(12)
Cl1 0.0630(8) 0.0426(6) 0.0465(7) -0.0155(5) 0.0074(6) -0.0105(6)
N1 0.0232(16) 0.0396(19) 0.0217(17) 0.0058(14) 0.0050(14) 0.0135(14)
C1 0.0234(19) 0.0166(17) 0.026(2) 0.0021(15) 0.0070(16) 0.0026(14)
N2 0.0241(16) 0.0366(18) 0.0167(16) 0.0004(14) 0.0057(13) 0.0000(14)
C2 0.047(3) 0.049(3) 0.038(3) 0.010(2) 0.012(2) 0.020(2)
N3 0.0311(17) 0.0240(16) 0.0204(17) 0.0025(13) 0.0031(14) 0.0055(13)
C3 0.072(4) 0.046(3) 0.045(3) 0.020(2) 0.011(3) 0.016(3)
C4 0.121(6) 0.104(6) 0.073(5) 0.034(4) 0.025(4) 0.036(5)
C5 0.085(4) 0.097(5) 0.038(3) -0.013(3) 0.026(3) -0.026(4)
C6 0.041(2) 0.051(3) 0.028(2) -0.006(2) 0.0034(19) 0.009(2)
C7 0.032(3) 0.125(6) 0.089(5) 0.054(4) -0.004(3) 0.002(3)
C8 0.072(4) 0.041(3) 0.051(3) -0.017(2) 0.000(3) -0.007(2)
C9 0.0253(19) 0.036(2) 0.019(2) 0.0028(16) 0.0062(16) 0.0058(16)
C10 0.035(2) 0.036(2) 0.023(2) 0.0056(17) 0.0078(17) 0.0061(18)
C11 0.039(2) 0.036(2) 0.037(2) 0.0027(19) 0.0121(19) 0.0161(19)
C12 0.031(2) 0.049(3) 0.053(3) 0.003(2) 0.020(2) 0.014(2)
C13 0.033(2) 0.045(3) 0.059(3) -0.005(2) 0.019(2) 0.001(2)
C14 0.037(2) 0.033(2) 0.037(2) -0.0016(18) 0.0129(19) 0.0094(18)
C15 0.047(3) 0.035(2) 0.054(3) 0.000(2) 0.021(2) 0.002(2)
C16 0.069(4) 0.037(3) 0.066(4) -0.005(2) 0.006(3) -0.003(2)
C17 0.102(5) 0.048(3) 0.061(4) 0.008(3) 0.023(3) -0.014(3)
C18 0.036(2) 0.034(2) 0.069(3) -0.002(2) 0.022(2) 0.0054(19)
C19 0.065(4) 0.049(3) 0.091(5) -0.020(3) 0.025(3) -0.003(3)
C20 0.059(3) 0.047(3) 0.090(5) 0.011(3) 0.018(3) 0.007(3)
C21 0.0220(18) 0.035(2) 0.0198(19) -0.0022(16) 0.0060(15) -0.0047(16)
C22 0.031(2) 0.041(2) 0.025(2) -0.0015(18) 0.0084(17) -0.0047(18)
C23 0.037(2) 0.049(3) 0.034(2) 0.003(2) 0.014(2) -0.012(2)
C24 0.030(2) 0.065(3) 0.036(3) -0.006(2) 0.0173(19) -0.013(2)
C25 0.028(2) 0.047(3) 0.035(2) -0.011(2) 0.0087(18) 0.0003(19)
C26 0.025(2) 0.039(2) 0.028(2) -0.0032(18) 0.0064(17) -0.0023(17)
C27 0.047(3) 0.033(2) 0.045(3) 0.006(2) 0.021(2) 0.000(2)
C28 0.083(4) 0.042(3) 0.086(4) 0.017(3) 0.045(3) 0.001(3)
C29 0.075(4) 0.049(3) 0.071(4) -0.022(3) 0.020(3) -0.008(3)
C30 0.040(2) 0.035(2) 0.043(3) -0.003(2) 0.019(2) 0.0016(19)
C31 0.090(4) 0.045(3) 0.065(4) -0.015(3) 0.029(3) -0.016(3)
C32 0.055(3) 0.061(3) 0.053(3) 0.011(3) 0.011(3) 0.010(3)

loop_
_atom_type_symbol
_atom_type_description
_atom_type_scat_dispersion_real
_atom_type_scat_dispersion_imag
_atom_type_scat_source
C C 0.0033 0.0016 'International Tables Vol C Tables 4.2.6.8 and 6.1.1.4'
H H 0.0000 0.0000 'International Tables Vol C Tables 4.2.6.8 and 6.1.1.4'
N N 0.0061 0.0033 'International Tables Vol C Tables 4.2.6.8 and 6.1.1.4'
In In -0.7276 1.3100 'International Tables Vol C Tables 4.2.6.8 and 6.1.1.4'
Cl Cl 0.1484 0.1585 'International Tables Vol C Tables 4.2.6.8 and 6.1.1.4'

loop_
_geom_angle_atom_site_label_1
_geom_angle_atom_site_label_2
_geom_angle_atom_site_label_3
_geom_angle
_geom_angle_site_symmetry_1
_geom_angle_site_symmetry_3
_geom_angle_publ_flag
N1 In1 N2 61.17(12) . . ?
N1 In1 Cl1 106.62(10) . . ?
N2 In1 Cl1 117.87(9) . . ?
N1 In1 C1 30.66(11) . . ?
N2 In1 C1 30.69(11) . . ?
Cl1 In1 C1 118.32(8) . . ?
N1 In1 In1 127.46(9) . 3_666 ?
N2 In1 In1 118.06(8) . 3_666 ?
Cl1 In1 In1 115.24(4) . 3_666 ?
C1 In1 In1 126.41(8) . 3_666 ?
C1 N1 C9 130.8(3) . . ?
C1 N1 In1 94.2(2) . . ?
C9 N1 In1 132.7(2) . . ?
N1 C1 N2 110.3(3) . . ?
N1 C1 N3 125.3(3) . . ?
N2 C1 N3 124.3(3) . . ?
N1 C1 In1 55.13(18) . . ?
N2 C1 In1 55.59(19) . . ?
N3 C1 In1 173.3(3) . . ?
C1 N2 C21 128.5(3) . . ?
C1 N2 In1 93.7(2) . . ?
C21 N2 In1 135.8(2) . . ?
N3 C2 C7 116.4(4) . . ?
N3 C2 C3 109.7(4) . . ?
C7 C2 C3 109.5(4) . . ?
C1 N3 C2 120.6(3) . . ?
C1 N3 C6 119.4(3) . . ?
C2 N3 C6 119.9(3) . . ?
C4 C3 C2 108.6(5) . . ?
C3 C4 C5 114.2(5) . . ?
C6 C5 C4 110.1(5) . . ?
N3 C6 C8 109.7(4) . . ?
N3 C6 C5 109.8(4) . . ?
C8 C6 C5 112.7(4) . . ?
C14 C9 C10 120.3(3) . . ?
C14 C9 N1 121.6(3) . . ?
C10 C9 N1 117.7(3) . . ?
C11 C10 C9 118.2(4) . . ?
C11 C10 C15 119.9(4) . . ?
C9 C10 C15 121.9(4) . . ?
C12 C11 C10 121.6(4) . . ?
C11 C12 C13 120.2(4) . . ?
C12 C13 C14 120.9(4) . . ?
C13 C14 C9 118.8(4) . . ?
C13 C14 C18 118.4(4) . . ?
C9 C14 C18 122.8(4) . . ?
C10 C15 C16 112.3(4) . . ?
C10 C15 C17 111.9(4) . . ?
C16 C15 C17 107.5(4) . . ?
C19 C18 C20 108.6(4) . . ?
C19 C18 C14 112.6(4) . . ?
C20 C18 C14 110.6(4) . . ?
C26 C21 C22 120.6(4) . . ?
C26 C21 N2 118.2(3) . . ?
C22 C21 N2 121.1(3) . . ?
C23 C22 C21 118.2(4) . . ?
C23 C22 C27 119.2(4) . . ?
C21 C22 C27 122.5(4) . . ?
C24 C23 C22 121.6(4) . . ?
C23 C24 C25 120.1(4) . . ?
C24 C25 C26 120.8(4) . . ?
C21 C26 C25 118.7(4) . . ?
C21 C26 C30 122.1(3) . . ?
C25 C26 C30 119.1(4) . . ?
C22 C27 C29 109.8(4) . . ?
C22 C27 C28 113.1(4) . . ?
C29 C27 C28 110.0(4) . . ?
C32 C30 C26 110.4(4) . . ?
C32 C30 C31 109.2(4) . . ?
C26 C30 C31 112.6(4) . . ?

loop_
_geom_bond_atom_site_label_1
_geom_bond_atom_site_label_2
_geom_bond_distance
_geom_bond_site_symmetry_2
_geom_bond_publ_flag
In1 N1 2.162(3) . ?
In1 N2 2.173(3) . ?
In1 Cl1 2.3752(12) . ?
In1 C1 2.628(4) . ?
In1 In1 2.7085(7) 3_666 ?
N1 C1 1.344(5) . ?
N1 C9 1.425(5) . ?
C1 N2 1.344(5) . ?
C1 N3 1.375(5) . ?
N2 C21 1.439(5) . ?
C2 N3 1.468(5) . ?
C2 C7 1.504(7) . ?
C2 C3 1.550(6) . ?
N3 C6 1.477(5) . ?
C3 C4 1.535(8) . ?
C4 C5 1.570(4) . ?
C5 C6 1.541(7) . ?
C6 C8 1.534(7) . ?
C9 C14 1.412(6) . ?
C9 C10 1.417(5) . ?
C10 C11 1.401(5) . ?
C10 C15 1.509(6) . ?
C11 C12 1.372(6) . ?
C12 C13 1.382(6) . ?
C13 C14 1.402(6) . ?
C14 C18 1.527(6) . ?
C15 C16 1.515(6) . ?
C15 C17 1.543(7) . ?
C18 C19 1.509(7) . ?
C18 C20 1.524(7) . ?
C21 C26 1.398(5) . ?
C21 C22 1.413(5) . ?
C22 C23 1.391(6) . ?
C22 C27 1.525(6) . ?
C23 C24 1.371(6) . ?
C24 C25 1.379(6) . ?
C25 C26 1.398(5) . ?
C26 C30 1.526(6) . ?
C27 C29 1.528(7) . ?
C27 C28 1.532(6) . ?
C30 C32 1.525(7) . ?
C30 C31 1.532(6) . ?
